data_7719293
loop_
_publ_author_name
'Ie, Thomas S.'
'Nathan, Siddhartha S.'
'Rondinelli, James M.'
'Kanatzidis, Mercouri G.'

_publ_section_title
;
 Mixed-anion chalcogenide-halide semiconductors
 A<sub>2</sub>BaTaS<sub>4</sub>Cl (A = K, Rb, Cs) and
 K<sub>2</sub>BaNbS<sub>4</sub>Cl.
;
_journal_issue 36
_journal_name_full 'Dalton transactions (Cambridge, England : 2003)'
_journal_page_first 13588
_journal_page_last 13597
_journal_paper_doi 10.1039/d5dt01676b
_journal_volume 54
_journal_year 2025
_chemical_formula_moiety 'Ba1 Cl K2 Nb S4'
_chemical_formula_sum 'Ba Cl K2 Nb S4'
_chemical_formula_weight 472.14
_space_group_crystal_system tetragonal
_space_group_IT_number 140
_space_group_name_Hall '-I 4 2c'
_space_group_name_H-M_alt 'I 4/m c m'
_atom_sites_solution_primary dual
_audit_creation_date 2025-04-02
_audit_creation_method
;
Olex2 1.5
(compiled 2025.03.04 svn.red2d20d0 for OlexSys, GUI svn.r7188)
;
_audit_update_record
;
2025-07-13 deposited with the CCDC.	2025-08-15 downloaded from the CCDC.
;
_cell_angle_alpha 90
_cell_angle_beta 90
_cell_angle_gamma 90
_cell_formula_units_Z 4
_cell_length_a 8.3800(2)
_cell_length_b 8.3800(2)
_cell_length_c 14.1605(4)
_cell_measurement_reflns_used 4336
_cell_measurement_temperature 278.5(7)
_cell_measurement_theta_max 33.8180
_cell_measurement_theta_min 2.8720
_cell_volume 994.41(4)
_computing_cell_refinement 'CrysAlisPro 1.171.43.70a (Rigaku OD, 2023)'
_computing_data_collection 'CrysAlisPro system (CCD 43.136a 64-bit (release 23-08-2024))'
_computing_data_reduction 'CrysAlisPro 1.171.43.70a (Rigaku OD, 2023)'
_computing_molecular_graphics 'Olex2 1.5 (Dolomanov et al., 2009)'
_computing_publication_material 'Olex2 1.5 (Dolomanov et al., 2009)'
_computing_structure_refinement 'SHELXL 2018/3 (Sheldrick, 2015)'
_computing_structure_solution 'SHELXT 2018/2 (Sheldrick, 2018)'
_diffrn_ambient_environment air
_diffrn_ambient_temperature 278.5(7)
_diffrn_detector 'Hybrid Pixel Array Detector'
_diffrn_detector_area_resol_mean 10.0000
_diffrn_detector_type HyPix
_diffrn_measured_fraction_theta_full 1.000
_diffrn_measured_fraction_theta_max 0.936
_diffrn_measurement_details
;
List of Runs (angles in degrees, time in seconds):

  # Type    Start    End  Width  t~exp~   \w     \q     \k     \f   Frames
#--------------------------------------------------------------------------
  1  \w     -2.00  85.00   0.50    0.50    --   12.93  57.00-180.00  174
  2  \w    -86.00   9.00   0.50    0.50    --  -13.71 -77.00-120.00  190
  3  \w     27.00  75.00   0.50    0.50    --   12.93-151.00-164.00   96
  4  \w    -62.00   5.00   0.50    0.50    --   12.93 -19.00-120.00  134
  5  \w      8.00  54.00   0.50    0.50    --   12.93-118.00  40.00   92
  6  \w    -61.00   3.00   0.50    0.50    --   12.93 -10.00 173.00  128
  7  \w    -62.00 -37.00   0.50    0.50    --   12.93 -19.00 120.00   50
;
_diffrn_measurement_device 'four-circle diffractometer'
_diffrn_measurement_device_type 'XtaLAB Synergy, Single source at offset/far, HyPix'
_diffrn_measurement_method '\w scans'
_diffrn_orient_matrix_type 'CrysAlisPro convention (1999,Acta A55,543-557)'
_diffrn_orient_matrix_UB_11 -0.0094950000
_diffrn_orient_matrix_UB_12 0.0840737000
_diffrn_orient_matrix_UB_13 0.0012531000
_diffrn_orient_matrix_UB_21 -0.0833294000
_diffrn_orient_matrix_UB_22 -0.0097090000
_diffrn_orient_matrix_UB_23 0.0066792000
_diffrn_orient_matrix_UB_31 0.0114447000
_diffrn_orient_matrix_UB_32 -0.0008175000
_diffrn_orient_matrix_UB_33 0.0496277000
_diffrn_radiation_monochromator mirror
_diffrn_radiation_probe x-ray
_diffrn_radiation_type 'Mo K\a'
_diffrn_radiation_wavelength 0.71073
_diffrn_reflns_av_R_equivalents 0.0305
_diffrn_reflns_av_unetI/netI 0.0125
_diffrn_reflns_Laue_measured_fraction_full 1.000
_diffrn_reflns_Laue_measured_fraction_max 0.936
_diffrn_reflns_limit_h_max 12
_diffrn_reflns_limit_h_min -13
_diffrn_reflns_limit_k_max 12
_diffrn_reflns_limit_k_min -11
_diffrn_reflns_limit_l_max 18
_diffrn_reflns_limit_l_min -21
_diffrn_reflns_number 7562
_diffrn_reflns_point_group_measured_fraction_full 1.000
_diffrn_reflns_point_group_measured_fraction_max 0.936
_diffrn_reflns_theta_full 25.242
_diffrn_reflns_theta_max 33.723
_diffrn_reflns_theta_min 2.877
_diffrn_source 'micro-focus sealed X-ray tube'
_diffrn_source_type 'PhotonJet (Mo) X-ray Source'
_exptl_absorpt_coefficient_mu 6.953
_exptl_absorpt_correction_T_max 0.719
_exptl_absorpt_correction_T_min 0.318
_exptl_absorpt_correction_type gaussian
_exptl_absorpt_process_details
;
CrysAlisPro 1.171.43.70a (Rigaku Oxford Diffraction, 2023)
Numerical absorption correction based on gaussian integration over
a multifaceted crystal model
Empirical absorption correction using spherical harmonics,
implemented in SCALE3 ABSPACK scaling algorithm.
;
_exptl_crystal_colour yellow
_exptl_crystal_colour_primary yellow
_exptl_crystal_density_diffrn 3.154
_exptl_crystal_description block
_exptl_crystal_F_000 864
_exptl_crystal_recrystallization_method 'From the Melt'
_exptl_crystal_size_max 0.28
_exptl_crystal_size_mid 0.21
_exptl_crystal_size_min 0.14
_exptl_crystal_size_rad 0.111
_refine_diff_density_max 0.390
_refine_diff_density_min -0.336
_refine_diff_density_rms 0.085
_refine_ls_extinction_coef 0.00456(16)
_refine_ls_extinction_expression Fc^*^=kFc[1+0.001xFc^2^\l^3^/sin(2\q)]^-1/4^
_refine_ls_extinction_method 'SHELXL-2018/3 (Sheldrick 2018)'
_refine_ls_goodness_of_fit_ref 1.152
_refine_ls_hydrogen_treatment undef
_refine_ls_matrix_type full
_refine_ls_number_parameters 20
_refine_ls_number_reflns 525
_refine_ls_number_restraints 1
_refine_ls_restrained_S_all 1.151
_refine_ls_R_factor_all 0.0155
_refine_ls_R_factor_gt 0.0139
_refine_ls_shift/su_max 0.001
_refine_ls_shift/su_mean 0.000
_refine_ls_structure_factor_coef Fsqd
_refine_ls_weighting_details 'w=1/[\s^2^(Fo^2^)+(0.0117P)^2^+0.5429P] where P=(Fo^2^+2Fc^2^)/3'
_refine_ls_weighting_scheme calc
_refine_ls_wR_factor_gt 0.0306
_refine_ls_wR_factor_ref 0.0311
_reflns_Friedel_coverage 0.000
_reflns_number_gt 485
_reflns_number_total 525
_reflns_threshold_expression 'I > 2\s(I)'
_cod_data_source_file d5dt01676b2.cif
_cod_data_source_block full_CCDC2
_cod_depositor_comments 'Adding full bibliography for 7719288--7719294.cif.'
_cod_original_cell_volume 994.41(6)
_cod_database_code 7719293
_shelx_shelxl_version_number 2018/3
_chemical_oxdiff_formula 'Ba K2 Nb S4 Cl'
_shelx_space_group_comment
;
The symmetry employed for this shelxl refinement is uniquely defined
by the following loop, which should always be used as a source of
symmetry information in preference to the above space-group names.
They are only intended as comments.
;
_cell_oxdiff_angle_alpha 89.9991(19)
_cell_oxdiff_angle_beta 89.9933(18)
_cell_oxdiff_angle_gamma 90.0113(18)
_cell_oxdiff_length_a 8.37961(17)
_cell_oxdiff_length_b 8.3806(2)
_cell_oxdiff_length_c 14.1603(3)
_cell_oxdiff_measurement_reflns_used 4336
_cell_oxdiff_volume 994.42(4)
_shelx_estimated_absorpt_t_max 0.443
_shelx_estimated_absorpt_t_min 0.246
_diffrn_oxdiff_digest_od_ed
;

;
_olex2_refinement_description
;
1. Shared sites
{Ba1, K1}
{Ba2, K2}
2. Uiso/Uaniso restraints and constraints
Uanis(Ba1) = Uanis(K1)
Uanis(Ba2) = Uanis(K2)
3. Others
 1*[Sof(Ba1)+Sof(K1)]+2*[Sof(Ba2)+Sof(K2)]=1 with esd of 0
 Sof(K1)=0.125*(1-FVAR(2))
 Sof(Ba1)=0.125*FVAR(2)
 Sof(K2)=0.25*(1-FVAR(3))
 Sof(Ba2)=0.25*FVAR(3)
;
_olex2_submission_special_instructions 'No special instructions were received'
_oxdiff_exptl_absorpt_empirical_details
;
Empirical correction (ABSPACK) includes:
- Absorption correction using spherical harmonics
- Frame scaling
;
_oxdiff_exptl_absorpt_empirical_full_max 1.266
_oxdiff_exptl_absorpt_empirical_full_min 0.804

loop_
_space_group_symop_operation_xyz
'x, y, z'
'-x, -y, z'
'-y, x, z'
'y, -x, z'
'-x, y, -z+1/2'
'x, -y, -z+1/2'
'y, x, -z+1/2'
'-y, -x, -z+1/2'
'x+1/2, y+1/2, z+1/2'
'-x+1/2, -y+1/2, z+1/2'
'-y+1/2, x+1/2, z+1/2'
'y+1/2, -x+1/2, z+1/2'
'-x+1/2, y+1/2, -z+1'
'x+1/2, -y+1/2, -z+1'
'y+1/2, x+1/2, -z+1'
'-y+1/2, -x+1/2, -z+1'
'-x, -y, -z'
'x, y, -z'
'y, -x, -z'
'-y, x, -z'
'x, -y, z-1/2'
'-x, y, z-1/2'
'-y, -x, z-1/2'
'y, x, z-1/2'
'-x+1/2, -y+1/2, -z+1/2'
'x+1/2, y+1/2, -z+1/2'
'y+1/2, -x+1/2, -z+1/2'
'-y+1/2, x+1/2, -z+1/2'
'x+1/2, -y+1/2, z'
'-x+1/2, y+1/2, z'
'-y+1/2, -x+1/2, z'
'y+1/2, x+1/2, z'

loop_
_atom_site_label
_atom_site_type_symbol
_atom_site_fract_x
_atom_site_fract_y
_atom_site_fract_z
_atom_site_U_iso_or_equiv
_atom_site_adp_type
_atom_site_occupancy
_atom_site_site_symmetry_order
_atom_site_calc_flag
_atom_site_refinement_flags_posn
_atom_site_refinement_flags_adp
_atom_site_refinement_flags_occupancy
_atom_site_disorder_assembly
_atom_site_disorder_group
Ba1 Ba 0.000000 0.000000 0.250000 0.02507(10) Uani 0.8784(11) 8 d S T P A .
Ba2 Ba 0.15642(4) 0.65642(4) 0.000000 0.02081(13) Uani 0.0608(6) 4 d S T P A .
Nb1 Nb 0.000000 0.500000 0.250000 0.01318(8) Uani 1 8 d S T P . .
K1 K 0.000000 0.000000 0.250000 0.02507(10) Uani 0.1216(11) 8 d S T P A .
K2 K 0.15642(4) 0.65642(4) 0.000000 0.02081(13) Uani 0.9392(6) 4 d S T P A 4
Cl1 Cl 0.000000 0.000000 0.000000 0.0409(3) Uani 1 8 d S T P . .
S1 S 0.65333(4) 0.15333(4) 0.15497(3) 0.02438(12) Uani 1 2 d S T P . .

loop_
_atom_site_aniso_label
_atom_site_aniso_U_11
_atom_site_aniso_U_22
_atom_site_aniso_U_33
_atom_site_aniso_U_23
_atom_site_aniso_U_13
_atom_site_aniso_U_12
Ba1 0.01845(10) 0.01845(10) 0.03832(17) 0.000 0.000 0.000
Ba2 0.02147(16) 0.02147(16) 0.0195(2) 0.000 0.000 -0.00234(17)
Nb1 0.01426(10) 0.01426(10) 0.01102(14) 0.000 0.000 0.000
K1 0.01845(10) 0.01845(10) 0.03832(17) 0.000 0.000 0.000
K2 0.02147(16) 0.02147(16) 0.0195(2) 0.000 0.000 -0.00234(17)
Cl1 0.0214(3) 0.0214(3) 0.0800(9) 0.000 0.000 0.000
S1 0.02603(15) 0.02603(15) 0.0211(2) 0.00374(10) 0.00374(10) -0.00808(17)

loop_
_atom_type_symbol
_atom_type_description
_atom_type_scat_dispersion_real
_atom_type_scat_dispersion_imag
_atom_type_scat_source
Ba Ba -0.3244 2.2819 'International Tables Vol C Tables 4.2.6.8 and 6.1.1.4'
Cl Cl 0.1484 0.1585 'International Tables Vol C Tables 4.2.6.8 and 6.1.1.4'
K K 0.2009 0.2494 'International Tables Vol C Tables 4.2.6.8 and 6.1.1.4'
Nb Nb -2.0727 0.6215 'International Tables Vol C Tables 4.2.6.8 and 6.1.1.4'
S S 0.1246 0.1234 'International Tables Vol C Tables 4.2.6.8 and 6.1.1.4'

loop_
_exptl_crystal_face_index_h
_exptl_crystal_face_index_k
_exptl_crystal_face_index_l
_exptl_crystal_face_perp_dist
0 0 -1 0.1229
1 0 -2 0.1026
2 1 2 0.1092
2 1 0 0.0910
-2 -1 0 0.0734
2 2 -1 0.0819
-1 -1 1 0.0447
1 2 -2 0.0847
-1 -2 1 0.0567
1 2 1 0.0976
1 2 0 0.0861
0 -1 2 0.0977
0 1 -1 0.0883
0 -2 -1 0.0946
-1 0 0 0.0877
-2 2 -1 0.0806
0 0 1 0.1073
2 -1 -1 0.0906

loop_
_geom_angle_atom_site_label_1
_geom_angle_atom_site_label_2
_geom_angle_atom_site_label_3
_geom_angle
_geom_angle_site_symmetry_1
_geom_angle_site_symmetry_3
_geom_angle_publ_flag
Ba2 Ba1 Ba2 152.982(11) 27_455 19_455 ?
Cl1 Ba1 Ba2 41.785(2) 5 27_455 ?
Cl1 Ba1 Ba2 138.215(2) . 27_455 ?
Cl1 Ba1 Ba2 41.785(2) . 19_455 ?
Cl1 Ba1 Ba2 138.215(2) 5 19_455 ?
Cl1 Ba1 Cl1 180.0 . 5 ?
S1 Ba1 Ba2 41.476(8) 28_545 27_455 ?
S1 Ba1 Ba2 99.643(7) 27_455 27_455 ?
S1 Ba1 Ba2 45.677(8) 25 27_455 ?
S1 Ba1 Ba2 154.739(7) 3_545 27_455 ?
S1 Ba1 Ba2 45.677(8) 1_455 19_455 ?
S1 Ba1 Ba2 107.306(9) 1_455 27_455 ?
S1 Ba1 Ba2 71.177(7) 27_455 19_455 ?
S1 Ba1 Ba2 99.643(7) 4_565 19_455 ?
S1 Ba1 Ba2 96.718(8) 2_655 19_455 ?
S1 Ba1 Ba2 106.514(9) 26_445 19_455 ?
S1 Ba1 Ba2 71.177(7) 4_565 27_455 ?
S1 Ba1 Ba2 106.514(9) 2_655 27_455 ?
S1 Ba1 Ba2 154.739(7) 28_545 19_455 ?
S1 Ba1 Ba2 107.306(9) 25 19_455 ?
S1 Ba1 Ba2 96.718(8) 26_445 27_455 ?
S1 Ba1 Ba2 41.476(8) 3_545 19_455 ?
S1 Ba1 Cl1 112.959(7) 28_545 . ?
S1 Ba1 Cl1 112.959(7) 3_545 5 ?
S1 Ba1 Cl1 67.041(7) 2_655 . ?
S1 Ba1 Cl1 67.041(7) 28_545 5 ?
S1 Ba1 Cl1 112.959(7) 25 . ?
S1 Ba1 Cl1 67.041(7) 27_455 5 ?
S1 Ba1 Cl1 67.041(7) 26_445 5 ?
S1 Ba1 Cl1 67.041(7) 3_545 . ?
S1 Ba1 Cl1 112.959(7) 27_455 . ?
S1 Ba1 Cl1 112.959(7) 1_455 5 ?
S1 Ba1 Cl1 67.041(7) 25 5 ?
S1 Ba1 Cl1 67.041(7) 1_455 . ?
S1 Ba1 Cl1 112.959(7) 26_445 . ?
S1 Ba1 Cl1 112.959(7) 2_655 5 ?
S1 Ba1 Cl1 67.041(7) 4_565 . ?
S1 Ba1 Cl1 112.959(7) 4_565 5 ?
S1 Ba1 S1 134.082(13) 25 26_445 ?
S1 Ba1 S1 81.248(5) 3_545 1_455 ?
S1 Ba1 S1 134.082(13) 28_545 27_455 ?
S1 Ba1 S1 81.248(5) 28_545 25 ?
S1 Ba1 S1 134.082(13) 3_545 4_565 ?
S1 Ba1 S1 81.248(5) 4_565 2_655 ?
S1 Ba1 S1 136.264(14) 28_545 1_455 ?
S1 Ba1 S1 61.631(13) 2_655 26_445 ?
S1 Ba1 S1 61.631(13) 28_545 4_565 ?
S1 Ba1 S1 81.248(5) 27_455 25 ?
S1 Ba1 S1 81.248(5) 1_455 4_565 ?
S1 Ba1 S1 65.278(14) 3_545 26_445 ?
S1 Ba1 S1 65.278(14) 28_545 2_655 ?
S1 Ba1 S1 65.278(14) 1_455 27_455 ?
S1 Ba1 S1 136.264(14) 3_545 25 ?
S1 Ba1 S1 141.211(14) 1_455 26_445 ?
S1 Ba1 S1 65.278(14) 4_565 25 ?
S1 Ba1 S1 61.631(13) 1_455 25 ?
S1 Ba1 S1 81.248(5) 28_545 26_445 ?
S1 Ba1 S1 136.264(14) 4_565 26_445 ?
S1 Ba1 S1 134.082(13) 1_455 2_655 ?
S1 Ba1 S1 81.248(5) 3_545 2_655 ?
S1 Ba1 S1 136.264(14) 27_455 2_655 ?
S1 Ba1 S1 81.248(5) 27_455 26_445 ?
S1 Ba1 S1 61.631(13) 3_545 27_455 ?
S1 Ba1 S1 141.211(14) 28_545 3_545 ?
S1 Ba1 S1 141.211(14) 4_565 27_455 ?
S1 Ba1 S1 141.211(14) 25 2_655 ?
Ba2 Ba2 Ba2 65.522(8) 17_565 3_655 ?
Ba2 Ba2 Nb1 62.362(6) 17_565 17_565 ?
Ba2 Ba2 Nb1 62.362(6) 17_565 . ?
Nb1 Ba2 Ba2 78.918(5) 17_565 3_655 ?
Nb1 Ba2 Ba2 78.919(5) . 3_655 ?
Nb1 Ba2 Nb1 124.724(12) 17_565 . ?
Cl1 Ba2 Ba2 45.0 13_554 3_655 ?
Cl1 Ba2 Ba2 176.045(15) 1_565 3_655 ?
Cl1 Ba2 Ba2 110.522(8) 1_565 17_565 ?
Cl1 Ba2 Ba2 110.522(8) 13_554 17_565 ?
Cl1 Ba2 Nb1 99.359(2) 13_554 . ?
Cl1 Ba2 Nb1 99.359(2) 13_554 17_565 ?
Cl1 Ba2 Nb1 99.359(2) 1_565 . ?
Cl1 Ba2 Nb1 99.359(2) 1_565 17_565 ?
Cl1 Ba2 Cl1 138.955(15) 13_554 1_565 ?
Cl1 Ba2 S1 133.778(8) 1_565 4_565 ?
Cl1 Ba2 S1 133.778(8) 13_554 20 ?
Cl1 Ba2 S1 71.971(6) 1_565 20 ?
Cl1 Ba2 S1 71.971(6) 13_554 19_565 ?
Cl1 Ba2 S1 71.971(6) 13_554 4_565 ?
Cl1 Ba2 S1 71.971(6) 1_565 3 ?
Cl1 Ba2 S1 133.778(8) 13_554 3 ?
Cl1 Ba2 S1 133.778(8) 1_565 19_565 ?
S1 Ba2 Ba2 56.951(8) 3 17_565 ?
S1 Ba2 Ba2 44.560(8) 19_565 3_655 ?
S1 Ba2 Ba2 105.106(12) 3 3_655 ?
S1 Ba2 Ba2 56.951(8) 20 17_565 ?
S1 Ba2 Ba2 56.951(8) 19_565 17_565 ?
S1 Ba2 Ba2 105.106(12) 20 3_655 ?
S1 Ba2 Ba2 135.775(10) 17_665 17_565 ?
S1 Ba2 Ba2 107.273(4) 17_665 3_655 ?
S1 Ba2 Ba2 107.273(4) 2_665 3_655 ?
S1 Ba2 Ba2 44.560(8) 4_565 3_655 ?
S1 Ba2 Ba2 135.775(10) 2_665 17_565 ?
S1 Ba2 Ba2 56.951(8) 4_565 17_565 ?
S1 Ba2 Nb1 161.863(14) 2_665 17_565 ?
S1 Ba2 Nb1 34.421(7) 20 17_565 ?
S1 Ba2 Nb1 161.863(14) 17_665 . ?
S1 Ba2 Nb1 34.421(8) 4_565 . ?
S1 Ba2 Nb1 108.599(11) 19_565 . ?
S1 Ba2 Nb1 73.413(9) 2_665 . ?
S1 Ba2 Nb1 108.599(11) 20 . ?
S1 Ba2 Nb1 73.413(9) 17_665 17_565 ?
S1 Ba2 Nb1 108.599(11) 3 17_565 ?
S1 Ba2 Nb1 34.421(8) 3 . ?
S1 Ba2 Nb1 34.421(8) 19_565 17_565 ?
S1 Ba2 Nb1 108.599(11) 4_565 17_565 ?
S1 Ba2 Cl1 75.450(7) 2_665 1_565 ?
S1 Ba2 Cl1 75.450(7) 17_665 13_554 ?
S1 Ba2 Cl1 75.450(7) 2_665 13_554 ?
S1 Ba2 Cl1 75.450(7) 17_665 1_565 ?
S1 Ba2 S1 86.590(11) 2_665 4_565 ?
S1 Ba2 S1 113.902(16) 4_565 20 ?
S1 Ba2 S1 86.590(11) 17_665 19_565 ?
S1 Ba2 S1 147.255(8) 2_665 20 ?
S1 Ba2 S1 147.255(8) 2_665 19_565 ?
S1 Ba2 S1 113.902(16) 19_565 3 ?
S1 Ba2 S1 64.635(15) 19_565 20 ?
S1 Ba2 S1 86.590(11) 17_665 20 ?
S1 Ba2 S1 86.590(11) 2_665 3 ?
S1 Ba2 S1 80.420(14) 19_565 4_565 ?
S1 Ba2 S1 88.45(2) 2_665 17_665 ?
S1 Ba2 S1 80.420(14) 20 3 ?
S1 Ba2 S1 147.255(8) 17_665 4_565 ?
S1 Ba2 S1 64.635(15) 4_565 3 ?
S1 Ba2 S1 147.255(8) 17_665 3 ?
Ba2 Nb1 Ba2 55.276(12) 17_565 . ?
Ba2 Nb1 Ba2 141.703(8) 17_565 27_455 ?
Ba2 Nb1 Ba2 141.703(8) . 27_455 ?
Ba2 Nb1 Ba2 55.276(12) 27_455 11 ?
Ba2 Nb1 Ba2 141.703(8) . 11 ?
Ba2 Nb1 Ba2 141.703(8) 17_565 11 ?
Ba2 Nb1 K1 70.852(4) 11 25_455 ?
Ba2 Nb1 K1 109.148(4) . 25_455 ?
Ba2 Nb1 K1 70.852(4) 17_565 25_455 ?
Ba2 Nb1 K1 109.148(4) 27_455 25_455 ?
S1 Nb1 Ba2 58.183(10) 3 . ?
S1 Nb1 Ba2 58.183(10) 4_565 17_565 ?
S1 Nb1 Ba2 58.183(10) 25 11 ?
S1 Nb1 Ba2 58.183(10) 26_455 11 ?
S1 Nb1 Ba2 154.159(13) 26_455 17_565 ?
S1 Nb1 Ba2 154.159(13) 3 27_455 ?
S1 Nb1 Ba2 98.883(13) 26_455 . ?
S1 Nb1 Ba2 58.183(10) 25 27_455 ?
S1 Nb1 Ba2 58.183(10) 26_455 27_455 ?
S1 Nb1 Ba2 58.183(10) 4_565 . ?
S1 Nb1 Ba2 98.883(13) 3 11 ?
S1 Nb1 Ba2 154.159(13) 25 . ?
S1 Nb1 Ba2 154.159(13) 4_565 11 ?
S1 Nb1 Ba2 98.883(13) 25 17_565 ?
S1 Nb1 Ba2 98.883(13) 4_565 27_455 ?
S1 Nb1 Ba2 58.183(10) 3 17_565 ?
S1 Nb1 K1 124.629(6) 26_455 25_455 ?
S1 Nb1 K1 124.629(6) 4_565 25_455 ?
S1 Nb1 K1 55.371(6) 3 25_455 ?
S1 Nb1 K1 55.371(6) 25 25_455 ?
S1 Nb1 S1 106.96(2) 26_455 25 ?
S1 Nb1 S1 106.96(2) 4_565 3 ?
S1 Nb1 S1 110.742(12) 26_455 4_565 ?
S1 Nb1 S1 110.742(12) 3 25 ?
S1 Nb1 S1 110.742(12) 4_565 25 ?
S1 Nb1 S1 110.742(12) 26_455 3 ?
Ba1 Cl1 Ba1 180.0 . 17 ?
Ba2 Cl1 Ba1 90.0 17_565 . ?
Ba2 Cl1 Ba1 90.0 19_455 17 ?
Ba2 Cl1 Ba1 90.0 1_545 17 ?
Ba2 Cl1 Ba1 90.0 19_455 . ?
Ba2 Cl1 Ba1 90.0 3_655 17 ?
Ba2 Cl1 Ba1 90.0 1_545 . ?
Ba2 Cl1 Ba1 90.0 17_565 17 ?
Ba2 Cl1 Ba1 90.0 3_655 . ?
Ba2 Cl1 Ba2 180.0 19_455 3_655 ?
Ba2 Cl1 Ba2 90.0 19_455 17_565 ?
Ba2 Cl1 Ba2 90.0 3_655 1_545 ?
Ba2 Cl1 Ba2 180.0 17_565 1_545 ?
Ba2 Cl1 Ba2 90.0 19_455 1_545 ?
Ba2 Cl1 Ba2 90.0 3_655 17_565 ?
Ba1 S1 Ba1 118.368(13) 1_655 25 ?
Ba2 S1 Ba1 153.860(13) 3_655 1_655 ?
Ba2 S1 Ba1 91.954(9) 17_665 25 ?
Ba2 S1 Ba1 91.954(9) 17_665 1_655 ?
Ba2 S1 Ba1 87.765(7) 19 1_655 ?
Ba2 S1 Ba1 87.765(7) 3_655 25 ?
Ba2 S1 Ba1 153.860(13) 19 25 ?
Ba2 S1 Ba2 66.098(16) 19 3_655 ?
Ba2 S1 Ba2 86.148(11) 17_665 3_655 ?
Ba2 S1 Ba2 86.148(11) 17_665 19 ?
Nb1 S1 Ba1 91.990(9) 25 25 ?
Nb1 S1 Ba1 91.990(9) 25 1_655 ?
Nb1 S1 Ba2 87.397(12) 25 3_655 ?
Nb1 S1 Ba2 87.397(12) 25 19 ?
Nb1 S1 Ba2 172.30(2) 25 17_665 ?

loop_
_geom_bond_atom_site_label_1
_geom_bond_atom_site_label_2
_geom_bond_distance
_geom_bond_site_symmetry_2
_geom_bond_publ_flag
Ba1 Ba2 4.74768(14) 19_455 ?
Ba1 Ba2 4.74769(14) 27_455 ?
Ba1 Cl1 3.54013(10) 5 ?
Ba1 Cl1 3.54013(10) . ?
Ba1 S1 3.4498(2) 27_455 ?
Ba1 S1 3.4498(2) 4_565 ?
Ba1 S1 3.4498(2) 1_455 ?
Ba1 S1 3.4498(2) 26_445 ?
Ba1 S1 3.4498(2) 25 ?
Ba1 S1 3.4498(2) 3_545 ?
Ba1 S1 3.4498(2) 2_655 ?
Ba1 S1 3.4498(2) 28_545 ?
Ba2 Ba2 4.4739(2) 3_655 ?
Ba2 Ba2 3.7074(9) 17_565 ?
Ba2 Nb1 3.9961(2) 17_565 ?
Ba2 Nb1 3.9961(2) . ?
Ba2 Cl1 3.16355(18) 1_565 ?
Ba2 Cl1 3.16355(18) 13_554 ?
Ba2 S1 3.3991(4) 19_565 ?
Ba2 S1 3.1463(5) 2_665 ?
Ba2 S1 3.3991(5) 3 ?
Ba2 S1 3.3991(4) 20 ?
Ba2 S1 3.3991(4) 4_565 ?
Ba2 S1 3.1463(5) 17_665 ?
Nb1 K1 4.19000(10) 25_455 ?
Nb1 S1 2.2612(4) 3 ?
Nb1 S1 2.2612(4) 4_565 ?
Nb1 S1 2.2612(4) 26_455 ?
Nb1 S1 2.2612(4) 25 ?

loop_
_exptl_oxdiff_crystal_face_indexfrac_h
_exptl_oxdiff_crystal_face_indexfrac_k
_exptl_oxdiff_crystal_face_indexfrac_l
_exptl_oxdiff_crystal_face_x
_exptl_oxdiff_crystal_face_y
_exptl_oxdiff_crystal_face_z
0.0004 0.0007 -0.9995 -0.0012 -0.0067 -0.0496
1.0002 0.0013 -1.9979 -0.0119 -0.0967 -0.0877
1.9983 0.9982 2.0031 0.0675 -0.1628 0.1215
1.9991 0.9995 0.0042 0.0651 -0.1763 0.0223
-1.9991 -0.9995 -0.0042 -0.0651 0.1763 -0.0223
1.9998 1.9998 -0.9933 0.1479 -0.1927 -0.0280
-1.0001 -1.0002 0.9964 -0.0733 0.0997 0.0388
1.0009 2.0005 -1.9938 0.1562 -0.1161 -0.0891
-1.0005 -1.9998 0.9943 -0.1574 0.1094 0.0395
0.9997 1.9985 1.0047 0.1598 -0.0960 0.0597
1.0001 1.9991 0.0052 0.1586 -0.1027 0.0101
-0.0012 -1.0009 1.9969 -0.0816 0.0232 0.0999
0.0008 1.0002 -0.9974 0.0828 -0.0164 -0.0503
-0.0003 -1.9985 -1.0036 -0.1693 0.0127 -0.0482
-0.9996 -0.0000 -0.0007 0.0095 0.0833 -0.0115
-1.9983 1.9997 -0.9963 0.1858 0.1404 -0.0740
-0.0004 -0.0005 0.9995 0.0012 0.0067 0.0496
1.9994 -0.9990 -1.0003 -0.1042 -0.1636 -0.0259
